data_2014251
loop_
_publ_author_name
'Mart\'inez-Mart\'inez, Francisco J.'
'Rojas-P\'erez, Rodrigo E.'
'Garc\'ia-B\'aez, Efr\'en V.'
'H\"opfl, Herbert'
'Padilla-Mart\'inez, Itzia I.'

_publ_section_title
;
 Diethyl piperazine-1,4-diyldioxalate
;
_journal_issue 9
_journal_name_full 'Acta Crystallographica Section C'
_journal_page_first o699
_journal_page_last o701
_journal_paper_doi 10.1107/S0108270104018682
_journal_volume 60
_journal_year 2004
_chemical_formula_iupac 'C12 H18 N2 O6'
_chemical_formula_moiety 'C12 H18 N2 O6'
_chemical_formula_sum 'C12 H18 N2 O6'
_chemical_formula_weight 286.28
_chemical_name_systematic
;
Diethyl N,N':N,N'-bis(ethylene)dioxamate
;
_space_group_IT_number 14
_symmetry_cell_setting monoclinic
_symmetry_space_group_name_Hall '-P 2ybc'
_symmetry_space_group_name_H-M 'P 1 21/c 1'
_atom_sites_solution_hydrogens geom
_atom_sites_solution_primary direct
_atom_sites_solution_secondary difmap
_audit_creation_method SHELXL97
_cell_angle_alpha 90.00
_cell_angle_beta 99.807(4)
_cell_angle_gamma 90.00
_cell_formula_units_Z 2
_cell_length_a 6.2258(15)
_cell_length_b 13.660(3)
_cell_length_c 8.656(2)
_cell_measurement_reflns_used 600
_cell_measurement_temperature 293(2)
_cell_measurement_theta_max 25
_cell_measurement_theta_min 20
_cell_volume 725.4(3)
_computing_cell_refinement 'SAINT (Bruker, 2000)'
_computing_data_collection 'SMART (Bruker, 2000)'
_computing_data_reduction SAINT
_computing_molecular_graphics 'SHELXTL (Bruker, 2000)'
_computing_publication_material 'SHELXL97 and WinGX-2003 (Farrugia, 1999)'
_computing_structure_refinement 'SHELXL97 (Sheldrick, 1997)'
_computing_structure_solution 'SHELXS97 (Sheldrick, 1997)'
_diffrn_ambient_temperature 293(2)
_diffrn_measured_fraction_theta_full 1.000
_diffrn_measured_fraction_theta_max 0.977
_diffrn_measurement_device 'Bruker SMART CCD area-detector'
_diffrn_measurement_method '\f and \w'
_diffrn_radiation_monochromator graphite
_diffrn_radiation_source 'fine-focus sealed tube'
_diffrn_radiation_type MoK\a
_diffrn_radiation_wavelength 0.71073
_diffrn_reflns_av_R_equivalents 0.0321
_diffrn_reflns_av_sigmaI/netI 0.0248
_diffrn_reflns_limit_h_max 7
_diffrn_reflns_limit_h_min -7
_diffrn_reflns_limit_k_max 17
_diffrn_reflns_limit_k_min -17
_diffrn_reflns_limit_l_max 10
_diffrn_reflns_limit_l_min -10
_diffrn_reflns_number 7773
_diffrn_reflns_theta_full 25.00
_diffrn_reflns_theta_max 27.23
_diffrn_reflns_theta_min 2.82
_diffrn_standards_interval_count 0
_diffrn_standards_number 0
_exptl_absorpt_coefficient_mu 0.106
_exptl_absorpt_correction_type none
_exptl_crystal_colour colourless
_exptl_crystal_density_diffrn 1.311
_exptl_crystal_density_meas ?
_exptl_crystal_density_method 'not measured'
_exptl_crystal_description block
_exptl_crystal_F_000 304
_exptl_crystal_size_max 0.42
_exptl_crystal_size_mid 0.36
_exptl_crystal_size_min 0.30
_refine_diff_density_max 0.352
_refine_diff_density_min -0.212
_refine_ls_extinction_method none
_refine_ls_goodness_of_fit_ref 1.109
_refine_ls_hydrogen_treatment constr
_refine_ls_matrix_type full
_refine_ls_number_parameters 91
_refine_ls_number_reflns 1581
_refine_ls_number_restraints 0
_refine_ls_restrained_S_all 1.109
_refine_ls_R_factor_all 0.0541
_refine_ls_R_factor_gt 0.0507
_refine_ls_shift/su_max 0.000
_refine_ls_shift/su_mean 0.000
_refine_ls_structure_factor_coef Fsqd
_refine_ls_weighting_details 'calc w = 1/[\s^2^(Fo^2^)+(0.0466P)^2^+0.4689P] where P=(Fo^2^+2Fc^2^)/3'
_refine_ls_weighting_scheme calc
_refine_ls_wR_factor_gt 0.1153
_refine_ls_wR_factor_ref 0.1175
_reflns_number_gt 1473
_reflns_number_total 1581
_reflns_threshold_expression I>2\s(I)
_cod_data_source_file sk1752.cif
_cod_data_source_block I
_cod_depositor_comments
;
The following automatic conversions were performed:
'_symmetry_cell_setting' value 'Monoclinic' changed to 'monoclinic'
according to '/home/saulius/struct/CIF-dictionaries/cif_core.dic'
dictionary named 'cif_core.dic' version 2.4.1 from 2010-06-29.

Automatic conversion script
Id: cif_fix_enum 1527 2010-12-29 10:47:43Z saulius 

The following automatic conversions were performed:

'_symmetry_cell_setting' value 'Monoclinic' changed to 'monoclinic'
according to /home/saulius/struct/CIF-dictionaries/cif_core.dic
dictionary named 'cif_core.dic' version 2.4.1 from 2010-06-29.

Automatic conversion script
Id: cif_fix_values 1715 2011-07-08 13:25:40Z adriana 

The following automatic conversions were performed:

'_exptl_crystal_density_meas' value 'not measured' was changed to '?'
- the value is perceived as not measured.

Automatic conversion script
Id: cif_fix_values 3008 2015-01-20 13:52:24Z robertas 
;
_cod_original_sg_symbol_H-M 'P 21/c'
_cod_database_code 2014251
_cod_database_fobs_code 2014251

loop_
_symmetry_equiv_pos_as_xyz
x,y,z
-x,1/2+y,1/2-z
-x,-y,-z
x,1/2-y,1/2+z

loop_
_atom_site_aniso_label
_atom_site_aniso_U_11
_atom_site_aniso_U_22
_atom_site_aniso_U_33
_atom_site_aniso_U_12
_atom_site_aniso_U_13
_atom_site_aniso_U_23
O2 0.0222(6) 0.0208(6) 0.0384(7) -0.0022(5) 0.0145(5) -0.0034(5)
O3 0.0227(6) 0.0215(6) 0.0447(8) -0.0029(5) -0.0068(5) 0.0117(5)
O4 0.0178(6) 0.0136(5) 0.0270(6) -0.0004(4) 0.0006(5) 0.0012(4)
N1 0.0165(7) 0.0134(6) 0.0228(7) -0.0013(5) 0.0050(5) -0.0009(5)
C2 0.0167(7) 0.0168(7) 0.0189(8) -0.0015(6) 0.0022(6) 0.0008(6)
C3 0.0156(7) 0.0181(8) 0.0215(8) -0.0012(6) 0.0049(6) 0.0020(6)
C5 0.0206(8) 0.0140(7) 0.0300(9) -0.0005(6) 0.0041(7) 0.0006(6)
C6 0.0247(9) 0.0183(8) 0.0309(10) -0.0028(7) 0.0008(7) -0.0027(7)
C7 0.0164(7) 0.0133(7) 0.0267(9) 0.0013(5) 0.0061(6) 0.0005(6)
C8 0.0211(8) 0.0148(7) 0.0246(8) -0.0026(6) 0.0082(6) -0.0040(6)

loop_
_atom_site_label
_atom_site_fract_x
_atom_site_fract_y
_atom_site_fract_z
_atom_site_U_iso_or_equiv
_atom_site_thermal_displace_type
_atom_site_calc_flag
_atom_site_refinement_flags
_atom_site_occupancy
_atom_site_type_symbol
O2 0.06263(19) 0.45470(8) 0.21364(15) 0.0260(4) Uani . . 1.000 O
O3 0.3298(2) 0.24711(9) 0.23533(16) 0.0311(4) Uani . . 1.000 O
O4 0.01101(17) 0.26405(8) 0.06638(14) 0.0198(3) Uani . . 1.000 O
N1 0.3783(2) 0.45017(9) 0.10382(16) 0.0174(4) Uani . . 1.000 N
C2 0.2040(2) 0.40967(11) 0.15561(18) 0.0176(4) Uani . . 1.000 C
C3 0.1934(2) 0.29694(11) 0.15493(18) 0.0182(4) Uani . . 1.000 C
C5 -0.0192(3) 0.15697(11) 0.0696(2) 0.0216(5) Uani . . 1.000 C
C6 -0.2481(3) 0.13523(12) -0.0141(2) 0.0251(5) Uani . . 1.000 C
C7 0.5456(3) 0.39694(11) 0.03207(19) 0.0185(4) Uani . . 1.000 C
C8 0.4227(3) 0.55547(11) 0.12582(19) 0.0197(4) Uani . . 1.000 C
H5A -0.00004 0.13379 0.17694 0.0259 Uiso . . 1.000 H
H5B 0.08678 0.12447 0.01702 0.0259 Uiso . . 1.000 H
H6A -0.27423 0.06602 -0.01211 0.0377 Uiso . . 1.000 H
H6B -0.26395 0.15708 -0.12082 0.0377 Uiso . . 1.000 H
H6C -0.35125 0.16881 0.03769 0.0377 Uiso . . 1.000 H
H7A 0.50096 0.32929 0.01391 0.0278 Uiso . . 1.000 H
H7B 0.68316 0.39749 0.10415 0.0278 Uiso . . 1.000 H
H8A 0.55302 0.56492 0.20342 0.0295 Uiso . . 1.000 H
H8B 0.30191 0.58678 0.16390 0.0295 Uiso . . 1.000 H

loop_
_atom_type_symbol
_atom_type_description
_atom_type_scat_dispersion_real
_atom_type_scat_dispersion_imag
_atom_type_scat_source
C C 0.0033 0.0016 'International Tables Vol C Tables 4.2.6.8 and 6.1.1.4'
H H 0.0000 0.0000 'International Tables Vol C Tables 4.2.6.8 and 6.1.1.4'
N N 0.0061 0.0033 'International Tables Vol C Tables 4.2.6.8 and 6.1.1.4'
O O 0.0106 0.0060 'International Tables Vol C Tables 4.2.6.8 and 6.1.1.4'

loop_
_geom_angle_atom_site_label_1
_geom_angle_atom_site_label_2
_geom_angle_atom_site_label_3
_geom_angle_site_symmetry_1
_geom_angle_site_symmetry_3
_geom_angle
_geom_angle_publ_flag
C3 O4 C5 . . 114.92(12) no
C2 N1 C7 . . 126.33(12) yes
C2 N1 C8 . . 119.86(13) yes
C7 N1 C8 . . 113.70(13) yes
O2 C2 N1 . . 126.11(14) yes
O2 C2 C3 . . 117.49(12) yes
N1 C2 C3 . . 116.18(12) yes
O3 C3 O4 . . 125.82(14) no
O3 C3 C2 . . 122.26(13) yes
O4 C3 C2 . . 111.72(12) yes
O4 C5 C6 . . 107.34(13) yes
N1 C7 C8 . 3_665 111.39(13) yes
N1 C8 C7 . 3_665 110.12(13) yes
O4 C5 H5A . . 110.28 no
O4 C5 H5B . . 110.22 no
C6 C5 H5A . . 110.28 no
C6 C5 H5B . . 110.22 no
H5A C5 H5B . . 108.51 no
C5 C6 H6A . . 109.46 no
C5 C6 H6B . . 109.49 no
C5 C6 H6C . . 109.44 no
H6A C6 H6B . . 109.49 no
H6A C6 H6C . . 109.47 no
H6B C6 H6C . . 109.48 no
N1 C7 H7A . . 109.34 no
N1 C7 H7B . . 109.36 no
H7A C7 H7B . . 107.99 no
C8 C7 H7A 3_665 . 109.35 no
C8 C7 H7B 3_665 . 109.34 no
N1 C8 H8A . . 109.66 no
N1 C8 H8B . . 109.61 no
H8A C8 H8B . . 108.14 no
C7 C8 H8A 3_665 . 109.66 no
C7 C8 H8B 3_665 . 109.62 no

loop_
_geom_bond_atom_site_label_1
_geom_bond_atom_site_label_2
_geom_bond_site_symmetry_1
_geom_bond_site_symmetry_2
_geom_bond_distance
_geom_bond_publ_flag
O2 C2 . . 1.2474(18) yes
O3 C3 . . 1.211(2) yes
O4 C3 . . 1.3350(18) yes
O4 C5 . . 1.4756(19) yes
N1 C2 . . 1.3603(19) yes
N1 C7 . . 1.490(2) yes
N1 C8 . . 1.471(2) yes
C2 C3 . . 1.541(2) yes
C5 C6 . . 1.514(3) yes
C7 C8 . 3_665 1.556(2) yes
C5 H5A . . 0.9695 no
C5 H5B . . 0.9705 no
C6 H6A . . 0.9600 no
C6 H6B . . 0.9597 no
C6 H6C . . 0.9601 no
C7 H7A . . 0.9701 no
C7 H7B . . 0.9699 no
C8 H8A . . 0.9698 no
C8 H8B . . 0.9703 no

loop_
_geom_contact_atom_site_label_1
_geom_contact_atom_site_label_2
_geom_contact_distance
_geom_contact_site_symmetry_2
_geom_contact_publ_flag
O2 O4 2.8932(17) . no
O2 C5 3.376(2) 2_555 no
O3 C8 3.169(2) 2_645 no
O3 C7 3.146(2) . no
O3 N1 3.0328(19) . no
O3 C7 3.332(2) 4_555 no
O4 O2 2.8932(17) . no
O4 C7 3.389(2) 1_455 no
O2 H8B 2.4245 . no
O2 H5B 2.8203 4_555 no
O2 H7B 2.5155 1_455 no
O2 H5A 2.6757 2_555 no
O3 H8A 2.6221 2_645 no
O3 H7A 2.6009 . no
O3 H7A 2.6766 4_555 no
O3 H5A 2.5524 . no
O3 H5B 2.7736 . no
O4 H7B 2.7970 1_455 no
N1 O3 3.0328(19) . no
N1 N1 2.882(2) 3_665 no
C5 O2 3.376(2) 2_545 no
C7 O4 3.389(2) 1_655 no
C7 O3 3.146(2) . no
C7 O3 3.332(2) 4_554 no
C8 O3 3.169(2) 2_655 no
C3 H7A 2.4795 . no
H5A O3 2.5524 . no
H5A O2 2.6757 2_545 no
H5A H8B 2.5932 2_545 no
H5B O3 2.7736 . no
H5B O2 2.8203 4_554 no
H6B H7B 2.4626 4_454 no
H6C H7A 2.3728 1_455 no
H7A O3 2.6009 . no
H7A C3 2.4795 . no
H7A H6C 2.3728 1_655 no
H7A O3 2.6766 4_554 no
H7B O2 2.5155 1_655 no
H7B O4 2.7970 1_655 no
H7B H6B 2.4626 4_655 no
H8A O3 2.6221 2_655 no
H8B O2 2.4245 . no
H8B H5A 2.5932 2_555 no

loop_
_geom_hbond_atom_site_label_D
_geom_hbond_atom_site_label_H
_geom_hbond_atom_site_label_A
_geom_hbond_site_symmetry_A
_geom_hbond_distance_DH
_geom_hbond_distance_HA
_geom_hbond_distance_DA
_geom_hbond_angle_DHA
_geom_hbond_publ_flag
C7 H7B O2 1_655 0.97 2.52 3.425(2) 156 yes
C8 H8B O2 . 0.97 2.42 2.842(2) 106 yes

loop_
_geom_torsion_atom_site_label_1
_geom_torsion_atom_site_label_2
_geom_torsion_atom_site_label_3
_geom_torsion_atom_site_label_4
_geom_torsion_site_symmetry_3
_geom_torsion_site_symmetry_4
_geom_torsion
_geom_torsion_publ_flag
C3 O4 C5 C6 . . 170.75(13) no
C5 O4 C3 O3 . . -0.5(2) no
C5 O4 C3 C2 . . -175.47(12) no
C2 N1 C7 C8 . 3_665 128.91(16) no
C7 N1 C2 O2 . . -178.94(15) yes
C2 N1 C8 C7 . 3_665 -129.30(16) no
C8 N1 C7 C8 . 3_665 -54.87(18) no
C7 N1 C8 C7 . 3_665 54.22(18) no
C8 N1 C2 C3 . . -169.32(13) no
C7 N1 C2 C3 . . 6.7(2) no
C8 N1 C2 O2 . . 5.1(2) no
O2 C2 C3 O3 . . -111.34(17) yes
O2 C2 C3 O4 . . 63.85(18) no
N1 C2 C3 O3 . . 63.5(2) yes
N1 C2 C3 O4 . . -121.26(14) no
N1 C7 C8 N1 3_665 3_665 52.85(18) no
